data_7019059
loop_
_publ_author_name
'Wright, Brian D.'
'Shah, Parth N.'
'McDonald, Lucas J.'
'Shaeffer, Michael L.'
'Wagers, Patrick O.'
'Panzner, Matthew J.'
'Smolen, Justin'
'Tagaev, Jasur'
'Tessier, Claire A.'
'Cannon, Carolyn L.'
'Youngs, Wiley J.'

_publ_section_title
;
 Synthesis, characterization, and antimicrobial activity of silver carbene
 complexes derived from 4,5,6,7-tetrachlorobenzimidazole against
 antibiotic resistant bacteria.
;
_journal_issue 21
_journal_name_full 'Dalton transactions (Cambridge, England : 2003)'
_journal_page_first 6500
_journal_page_last 6506
_journal_paper_doi 10.1039/c2dt00055e
_journal_volume 41
_journal_year 2012
_chemical_formula_moiety 'C12 H11 Ag Cl4 N2 O3, C1 H2 Cl2'
_chemical_formula_sum 'C13 H13 Ag Cl6 N2 O3'
_chemical_formula_weight 565.82
_chemical_name_systematic
;
?
;
_space_group_IT_number 14
_symmetry_cell_setting monoclinic
_symmetry_space_group_name_Hall '-P 2ybc'
_symmetry_space_group_name_H-M 'P 1 21/c 1'
_atom_sites_solution_hydrogens geom
_atom_sites_solution_primary direct
_atom_sites_solution_secondary difmap
_audit_creation_method SHELXL-97
_cell_angle_alpha 90.00
_cell_angle_beta 92.684(5)
_cell_angle_gamma 90.00
_cell_formula_units_Z 4
_cell_length_a 8.616(3)
_cell_length_b 13.028(5)
_cell_length_c 17.176(6)
_cell_measurement_reflns_used 3662
_cell_measurement_temperature 100(2)
_cell_measurement_theta_max 25.93
_cell_measurement_theta_min 2.37
_cell_volume 1925.9(12)
_computing_cell_refinement 'Bruker SAINT'
_computing_data_collection 'Bruker SMART'
_computing_data_reduction 'Bruker SAINT'
_computing_molecular_graphics 'Bruker SHELXTL'
_computing_publication_material 'Bruker SHELXTL'
_computing_structure_refinement 'SHELXL-97 (Sheldrick, 2008)'
_computing_structure_solution 'SHELXS-97 (Sheldrick, 2008)'
_diffrn_ambient_temperature 100(2)
_diffrn_measured_fraction_theta_full 0.999
_diffrn_measured_fraction_theta_max 0.999
_diffrn_measurement_device_type 'CCD Area Detector'
_diffrn_measurement_method 'phi and omega scans'
_diffrn_radiation_monochromator graphite
_diffrn_radiation_source 'fine-focus sealed tube'
_diffrn_radiation_type MoK\a
_diffrn_radiation_wavelength 0.71073
_diffrn_reflns_av_R_equivalents 0.0908
_diffrn_reflns_av_sigmaI/netI 0.0856
_diffrn_reflns_limit_h_max 10
_diffrn_reflns_limit_h_min -10
_diffrn_reflns_limit_k_max 16
_diffrn_reflns_limit_k_min -16
_diffrn_reflns_limit_l_max 21
_diffrn_reflns_limit_l_min -21
_diffrn_reflns_number 14692
_diffrn_reflns_theta_full 26.30
_diffrn_reflns_theta_max 26.30
_diffrn_reflns_theta_min 1.96
_exptl_absorpt_coefficient_mu 1.895
_exptl_absorpt_correction_T_max 0.9213
_exptl_absorpt_correction_T_min 0.6327
_exptl_absorpt_correction_type multi-scan
_exptl_absorpt_process_details SADABS
_exptl_crystal_colour colourless
_exptl_crystal_density_diffrn 1.951
_exptl_crystal_density_method 'not measured'
_exptl_crystal_description plate
_exptl_crystal_F_000 1112
_exptl_crystal_size_max 0.27
_exptl_crystal_size_mid 0.10
_exptl_crystal_size_min 0.04
_refine_diff_density_max 1.593
_refine_diff_density_min -0.836
_refine_diff_density_rms 0.172
_refine_ls_extinction_method none
_refine_ls_goodness_of_fit_ref 1.015
_refine_ls_hydrogen_treatment constr
_refine_ls_matrix_type full
_refine_ls_number_parameters 257
_refine_ls_number_reflns 3909
_refine_ls_number_restraints 0
_refine_ls_restrained_S_all 1.015
_refine_ls_R_factor_all 0.0655
_refine_ls_R_factor_gt 0.0528
_refine_ls_shift/su_max 0.011
_refine_ls_shift/su_mean 0.000
_refine_ls_structure_factor_coef Fsqd
_refine_ls_weighting_details 'calc w=1/[\s^2^(Fo^2^)+(0.0694P)^2^+0.0000P] where P=(Fo^2^+2Fc^2^)/3'
_refine_ls_weighting_scheme calc
_refine_ls_wR_factor_gt 0.1296
_refine_ls_wR_factor_ref 0.1389
_reflns_number_gt 3167
_reflns_number_total 3909
_reflns_threshold_expression >2sigma(I)
_cod_data_source_file c2dt00055e.txt
_cod_data_source_block bw6
_cod_depositor_comments
;
The following automatic conversions were performed:

'_symmetry_cell_setting' value 'Monoclinic' changed to 'monoclinic'
according to /home/saulius/struct/CIF-dictionaries/cif_core.dic
dictionary named 'cif_core.dic' version 2.4.1 from
2010-06-29.

'_refine_ls_hydrogen_treatment' value 'Constr' changed
to 'constr' according to
/home/saulius/struct/CIF-dictionaries/cif_core.dic dictionary named
'cif_core.dic' version 2.4.1 from 2010-06-29.

Automatic conversion script
Id: cif_fix_values 1715 2011-07-08 13:25:40Z adriana 
;
_cod_original_sg_symbol_H-M 'P2(1)/c '
_cod_database_code 7019059

loop_
_symmetry_equiv_pos_as_xyz
'x, y, z'
'-x, y+1/2, -z+1/2'
'-x, -y, -z'
'x, -y-1/2, z-1/2'

loop_
_atom_site_label
_atom_site_type_symbol
_atom_site_fract_x
_atom_site_fract_y
_atom_site_fract_z
_atom_site_U_iso_or_equiv
_atom_site_adp_type
_atom_site_occupancy
_atom_site_symmetry_multiplicity
_atom_site_calc_flag
_atom_site_refinement_flags
_atom_site_disorder_assembly
_atom_site_disorder_group
Ag1 Ag 0.32137(4) 0.45975(2) 0.99421(2) 0.02786(16) Uani 1 1 d . . .
Cl1 Cl 0.77846(13) 0.14570(9) 1.16302(6) 0.0272(3) Uani 1 1 d . . .
Cl2 Cl 0.74548(13) -0.09320(8) 0.90702(6) 0.0243(3) Uani 1 1 d . . .
Cl3 Cl 0.52032(13) 0.05890(8) 0.82092(6) 0.0235(3) Uani 1 1 d . . .
Cl4 Cl 0.86682(14) -0.05186(8) 1.07664(7) 0.0259(3) Uani 1 1 d . . .
Cl6 Cl -0.0996(3) 0.0227(3) 0.73165(18) 0.0777(14) Uani 0.600(5) 1 d P A 1
Cl7 Cl 0.1256(6) 0.1839(4) 0.6990(3) 0.0696(14) Uani 0.600(5) 1 d P A 1
Cl8 Cl 0.1867(7) 0.1617(5) 0.6827(4) 0.0467(13) Uani 0.400(5) 1 d P A 2
Cl9 Cl -0.0828(4) 0.1538(4) 0.7766(2) 0.0686(19) Uani 0.400(5) 1 d P A 2
O1 O 0.5317(4) 0.4291(2) 0.83167(18) 0.0282(8) Uani 1 1 d . . .
H1 H 0.4832 0.4454 0.8697 0.042 Uiso 1 1 calc R . .
O2 O 0.1669(4) 0.5838(3) 0.9776(3) 0.0483(11) Uani 1 1 d . . .
O3 O 0.1975(6) 0.6198(4) 1.1015(4) 0.0854(19) Uani 1 1 d . . .
N1 N 0.4495(4) 0.2575(3) 0.9351(2) 0.0186(8) Uani 1 1 d . . .
N2 N 0.5377(4) 0.2850(3) 1.0541(2) 0.0185(8) Uani 1 1 d . . .
C1 C 0.4468(5) 0.3240(3) 0.9958(2) 0.0190(9) Uani 1 1 d . . .
C2 C 0.3718(5) 0.2801(3) 0.8594(2) 0.0237(10) Uani 1 1 d . . .
H2A H 0.2834 0.3245 0.8671 0.028 Uiso 1 1 calc R . .
H2B H 0.3332 0.2167 0.8361 0.028 Uiso 1 1 calc R . .
C3 C 0.4798(6) 0.3318(3) 0.8041(2) 0.0252(10) Uani 1 1 d . . .
H3A H 0.5692 0.2879 0.7973 0.030 Uiso 1 1 calc R . .
H3B H 0.4260 0.3402 0.7537 0.030 Uiso 1 1 calc R . .
C4 C 0.5467(5) 0.1748(3) 0.9549(2) 0.0168(8) Uani 1 1 d . . .
C5 C 0.6033(5) 0.1922(3) 1.0309(2) 0.0180(9) Uani 1 1 d . . .
C6 C 0.7030(5) 0.1238(3) 1.0700(2) 0.0194(9) Uani 1 1 d . . .
C7 C 0.7458(5) 0.0363(3) 1.0301(3) 0.0172(9) Uani 1 1 d . . .
C8 C 0.6893(5) 0.0176(3) 0.9529(2) 0.0171(9) Uani 1 1 d . . .
C9 C 0.5896(5) 0.0864(3) 0.9143(2) 0.0175(9) Uani 1 1 d . . .
C10 C 0.5626(6) 0.3360(3) 1.1293(3) 0.0274(10) Uani 1 1 d . . .
H10A H 0.5051 0.3992 1.1292 0.041 Uiso 1 1 calc R . .
H10B H 0.6713 0.3503 1.1384 0.041 Uiso 1 1 calc R . .
H10C H 0.5278 0.2921 1.1699 0.041 Uiso 1 1 calc R . .
C11 C 0.1369(6) 0.6335(4) 1.0371(5) 0.0507(17) Uani 1 1 d . . .
C12 C 0.0189(7) 0.7191(4) 1.0281(5) 0.068(2) Uani 1 1 d . . .
H12A H 0.0103 0.7535 1.0771 0.102 Uiso 1 1 calc R . .
H12B H -0.0802 0.6910 1.0116 0.102 Uiso 1 1 calc R . .
H12C H 0.0517 0.7672 0.9898 0.102 Uiso 1 1 calc R . .
C13 C 0.0520(17) 0.0577(10) 0.6749(9) 0.051(3) Uani 0.600(5) 1 d P A 1
H13A H 0.0167 0.0565 0.6204 0.061 Uiso 0.600(5) 1 calc PR A 1
H13B H 0.1354 0.0081 0.6820 0.061 Uiso 0.600(5) 1 calc PR A 1
C14 C 0.027(2) 0.0922(14) 0.7065(12) 0.049(5) Uani 0.400(5) 1 d P A 2
H14A H 0.0608 0.0257 0.7265 0.059 Uiso 0.400(5) 1 calc PR A 2
H14B H -0.0383 0.0806 0.6598 0.059 Uiso 0.400(5) 1 calc PR A 2

loop_
_atom_site_aniso_label
_atom_site_aniso_U_11
_atom_site_aniso_U_22
_atom_site_aniso_U_33
_atom_site_aniso_U_23
_atom_site_aniso_U_13
_atom_site_aniso_U_12
Ag1 0.0299(3) 0.0156(2) 0.0385(3) 0.00372(14) 0.00636(17) 0.00628(13)
Cl1 0.0337(6) 0.0254(6) 0.0217(6) -0.0037(4) -0.0075(5) 0.0022(5)
Cl2 0.0288(6) 0.0156(5) 0.0288(6) -0.0053(4) 0.0039(5) 0.0033(4)
Cl3 0.0318(6) 0.0203(5) 0.0181(5) -0.0029(4) -0.0011(4) -0.0010(4)
Cl4 0.0265(6) 0.0212(6) 0.0296(6) 0.0028(4) -0.0017(5) 0.0071(4)
Cl6 0.0346(15) 0.141(4) 0.0571(19) 0.048(2) -0.0031(13) -0.0052(17)
Cl7 0.077(3) 0.048(2) 0.080(3) 0.004(2) -0.041(3) -0.003(2)
Cl8 0.038(3) 0.053(3) 0.049(2) -0.001(2) 0.002(2) -0.004(2)
Cl9 0.040(2) 0.120(4) 0.047(2) 0.049(3) 0.0115(17) 0.035(2)
O1 0.050(2) 0.0118(15) 0.0230(18) -0.0002(13) 0.0078(15) 0.0004(14)
O2 0.039(2) 0.024(2) 0.083(3) 0.012(2) 0.018(2) 0.0152(16)
O3 0.056(3) 0.082(4) 0.114(4) -0.063(3) -0.036(3) 0.029(3)
N1 0.0196(19) 0.0153(18) 0.0212(18) 0.0026(14) 0.0029(14) 0.0024(14)
N2 0.027(2) 0.0099(16) 0.0192(18) 0.0023(14) 0.0043(15) 0.0024(14)
C1 0.024(2) 0.015(2) 0.018(2) 0.0030(17) 0.0042(17) -0.0003(17)
C2 0.027(2) 0.024(2) 0.019(2) -0.0002(19) -0.0079(18) 0.0020(19)
C3 0.045(3) 0.015(2) 0.015(2) 0.0003(17) -0.0017(19) 0.0006(19)
C4 0.017(2) 0.013(2) 0.021(2) 0.0024(17) 0.0024(16) -0.0016(16)
C5 0.022(2) 0.0105(19) 0.022(2) -0.0002(16) 0.0052(17) -0.0006(16)
C6 0.019(2) 0.020(2) 0.019(2) -0.0011(17) 0.0019(17) -0.0033(17)
C7 0.018(2) 0.014(2) 0.019(2) 0.0048(16) -0.0005(17) 0.0007(15)
C8 0.015(2) 0.0129(19) 0.024(2) -0.0013(17) 0.0076(17) 0.0004(16)
C9 0.022(2) 0.018(2) 0.012(2) -0.0003(16) 0.0002(16) -0.0010(17)
C10 0.045(3) 0.020(2) 0.018(2) 0.0019(18) 0.003(2) 0.002(2)
C11 0.024(3) 0.021(3) 0.107(6) -0.012(3) -0.003(3) -0.004(2)
C12 0.030(3) 0.025(3) 0.150(7) -0.003(4) 0.012(4) 0.008(2)
C13 0.048(7) 0.044(8) 0.062(9) -0.009(6) 0.005(7) -0.011(6)
C14 0.054(12) 0.035(11) 0.058(13) 0.005(9) -0.009(10) -0.008(8)

loop_
_atom_type_symbol
_atom_type_description
_atom_type_scat_dispersion_real
_atom_type_scat_dispersion_imag
_atom_type_scat_source
C C 0.0033 0.0016 'International Tables Vol C Tables 4.2.6.8 and 6.1.1.4'
H H 0.0000 0.0000 'International Tables Vol C Tables 4.2.6.8 and 6.1.1.4'
N N 0.0061 0.0033 'International Tables Vol C Tables 4.2.6.8 and 6.1.1.4'
O O 0.0106 0.0060 'International Tables Vol C Tables 4.2.6.8 and 6.1.1.4'
Cl Cl 0.1484 0.1585 'International Tables Vol C Tables 4.2.6.8 and 6.1.1.4'
Ag Ag -0.8971 1.1015 'International Tables Vol C Tables 4.2.6.8 and 6.1.1.4'

loop_
_geom_angle_atom_site_label_1
_geom_angle_atom_site_label_2
_geom_angle_atom_site_label_3
_geom_angle
_geom_angle_site_symmetry_3
C1 Ag1 O2 169.53(17) .
C1 Ag1 Ag1 77.45(12) 3_667
O2 Ag1 Ag1 110.59(11) 3_667
C3 O1 H1 109.5 .
C11 O2 Ag1 116.2(4) .
C1 N1 C4 109.7(3) .
C1 N1 C2 122.0(4) .
C4 N1 C2 128.0(4) .
C1 N2 C5 110.1(3) .
C1 N2 C10 123.0(4) .
C5 N2 C10 126.9(4) .
N2 C1 N1 107.5(4) .
N2 C1 Ag1 128.2(3) .
N1 C1 Ag1 124.2(3) .
N1 C2 C3 112.1(4) .
N1 C2 H2A 109.2 .
C3 C2 H2A 109.2 .
N1 C2 H2B 109.2 .
C3 C2 H2B 109.2 .
H2A C2 H2B 107.9 .
O1 C3 C2 112.4(4) .
O1 C3 H3A 109.1 .
C2 C3 H3A 109.1 .
O1 C3 H3B 109.1 .
C2 C3 H3B 109.1 .
H3A C3 H3B 107.9 .
C5 C4 N1 106.4(3) .
C5 C4 C9 120.7(4) .
N1 C4 C9 132.9(4) .
C6 C5 C4 122.1(4) .
C6 C5 N2 131.6(4) .
C4 C5 N2 106.3(4) .
C7 C6 C5 117.4(4) .
C7 C6 Cl1 119.8(3) .
C5 C6 Cl1 122.8(3) .
C6 C7 C8 121.2(4) .
C6 C7 Cl4 119.1(3) .
C8 C7 Cl4 119.7(3) .
C9 C8 C7 121.0(4) .
C9 C8 Cl2 120.2(3) .
C7 C8 Cl2 118.8(3) .
C8 C9 C4 117.7(4) .
C8 C9 Cl3 119.3(3) .
C4 C9 Cl3 123.0(3) .
N2 C10 H10A 109.5 .
N2 C10 H10B 109.5 .
H10A C10 H10B 109.5 .
N2 C10 H10C 109.5 .
H10A C10 H10C 109.5 .
H10B C10 H10C 109.5 .
O3 C11 O2 125.0(5) .
O3 C11 C12 117.4(7) .
O2 C11 C12 117.6(7) .
C11 C12 H12A 109.5 .
C11 C12 H12B 109.5 .
H12A C12 H12B 109.5 .
C11 C12 H12C 109.5 .
H12A C12 H12C 109.5 .
H12B C12 H12C 109.5 .
Cl6 C13 Cl7 112.2(8) .
Cl6 C13 H13A 109.2 .
Cl7 C13 H13A 109.2 .
Cl6 C13 H13B 109.2 .
Cl7 C13 H13B 109.2 .
H13A C13 H13B 107.9 .
Cl8 C14 Cl9 112.7(11) .
Cl8 C14 H14A 109.1 .
Cl9 C14 H14A 109.1 .
Cl8 C14 H14B 109.1 .
Cl9 C14 H14B 109.1 .
H14A C14 H14B 107.8 .

loop_
_geom_bond_atom_site_label_1
_geom_bond_atom_site_label_2
_geom_bond_distance
_geom_bond_site_symmetry_2
Ag1 C1 2.072(4) .
Ag1 O2 2.104(4) .
Ag1 Ag1 3.2494(13) 3_667
Cl1 C6 1.720(4) .
Cl2 C8 1.725(4) .
Cl3 C9 1.723(4) .
Cl4 C7 1.723(4) .
Cl6 C13 1.728(15) .
Cl7 C13 1.803(14) .
Cl8 C14 1.71(2) .
Cl9 C14 1.76(2) .
O1 C3 1.418(5) .
O1 H1 0.8200 .
O2 C11 1.248(8) .
O3 C11 1.214(8) .
N1 C1 1.357(5) .
N1 C4 1.397(5) .
N1 C2 1.464(5) .
N2 C1 1.342(5) .
N2 C5 1.401(5) .
N2 C10 1.460(5) .
C2 C3 1.518(6) .
C2 H2A 0.9700 .
C2 H2B 0.9700 .
C3 H3A 0.9700 .
C3 H3B 0.9700 .
C4 C5 1.390(6) .
C4 C9 1.404(6) .
C5 C6 1.389(6) .
C6 C7 1.389(6) .
C7 C8 1.412(6) .
C8 C9 1.388(6) .
C10 H10A 0.9600 .
C10 H10B 0.9600 .
C10 H10C 0.9600 .
C11 C12 1.512(7) .
C12 H12A 0.9600 .
C12 H12B 0.9600 .
C12 H12C 0.9600 .
C13 H13A 0.9700 .
C13 H13B 0.9700 .
C14 H14A 0.9700 .
C14 H14B 0.9700 .
